data_4515133
loop_
_publ_author_name
'Press, David J.'
'Gendy, Chris'
'Pasalkar, Samruddhi'
'Schechtel, Shauna'
'Heyne, Belinda'
'Sutherland, Todd C.'

_publ_section_title
;
 Synthesis of Tetrathia-Oligothiophene Macrocycles.
;
_journal_issue 2
_journal_name_full 'ACS omega'
_journal_page_first 3405
_journal_page_last 3408
_journal_paper_doi 10.1021/acsomega.8b03444
_journal_volume 4
_journal_year 2019
_chemical_formula_moiety 'C24 H24 S8 [+ solvent]'
_chemical_formula_sum 'C24 H24 S8'
_chemical_formula_weight 568.91
_space_group_crystal_system monoclinic
_space_group_IT_number 14
_space_group_name_Hall '-P 2yn'
_space_group_name_H-M_alt 'P 1 21/n 1'
_symmetry_space_group_name_Hall '-P 2yn'
_symmetry_space_group_name_H-M 'P 1 21/n 1'
_atom_sites_solution_hydrogens geom
_audit_creation_method SHELXL-2014/7
_cell_angle_alpha 90
_cell_angle_beta 94.4920(10)
_cell_angle_gamma 90
_cell_formula_units_Z 2
_cell_length_a 10.5885(7)
_cell_length_b 6.1624(4)
_cell_length_c 23.9530(16)
_cell_measurement_reflns_used 9947
_cell_measurement_temperature 173(2)
_cell_measurement_theta_max 27.61
_cell_measurement_theta_min 3.08
_cell_volume 1558.15(18)
_computing_cell_refinement 'Bruker SAINT'
_computing_data_collection 'Bruker APEX2'
_computing_data_reduction 'Bruker SAINT'
_computing_molecular_graphics 'Bruker SHELXTL'
_computing_publication_material 'LinXTL v. 5.9.1 (Spasyuk, 2009)'
_computing_structure_refinement 'SHELXL-2014 (Sheldrick 2014)'
_computing_structure_solution 'SHELXS-97 (Sheldrick 2008)'
_diffrn_ambient_temperature 173(2)
_diffrn_measured_fraction_theta_full 0.981
_diffrn_measured_fraction_theta_max 0.981
_diffrn_measurement_device_type 'Bruker APEX-II CCD'
_diffrn_measurement_method '\f and \w scans'
_diffrn_radiation_type 'Mo K\a'
_diffrn_radiation_wavelength 0.71073
_diffrn_reflns_av_R_equivalents 0.0242
_diffrn_reflns_av_unetI/netI 0.0147
_diffrn_reflns_Laue_measured_fraction_full 0.981
_diffrn_reflns_Laue_measured_fraction_max 0.981
_diffrn_reflns_limit_h_max 12
_diffrn_reflns_limit_h_min -12
_diffrn_reflns_limit_k_max 7
_diffrn_reflns_limit_k_min -7
_diffrn_reflns_limit_l_max 28
_diffrn_reflns_limit_l_min -28
_diffrn_reflns_number 17832
_diffrn_reflns_point_group_measured_fraction_full 0.981
_diffrn_reflns_point_group_measured_fraction_max 0.981
_diffrn_reflns_theta_full 24.999
_diffrn_reflns_theta_max 24.999
_diffrn_reflns_theta_min 2.170
_exptl_absorpt_coefficient_mu 0.584
_exptl_absorpt_correction_T_max 0.7456
_exptl_absorpt_correction_T_min 0.7087
_exptl_absorpt_correction_type multi-scan
_exptl_absorpt_process_details 'Sadabs (Sheldrick, 1996)'
_exptl_crystal_colour Yellow
_exptl_crystal_density_diffrn 1.213
_exptl_crystal_density_method 'not measured'
_exptl_crystal_description Block
_exptl_crystal_F_000 592
_exptl_crystal_size_max 0.31
_exptl_crystal_size_mid 0.29
_exptl_crystal_size_min 0.28
_refine_diff_density_max 0.305
_refine_diff_density_min -0.200
_refine_diff_density_rms 0.041
_refine_ls_extinction_method none
_refine_ls_goodness_of_fit_ref 1.041
_refine_ls_hydrogen_treatment constr
_refine_ls_matrix_type full
_refine_ls_number_parameters 145
_refine_ls_number_reflns 2703
_refine_ls_number_restraints 0
_refine_ls_restrained_S_all 1.041
_refine_ls_R_factor_all 0.0308
_refine_ls_R_factor_gt 0.0264
_refine_ls_shift/su_max 0.001
_refine_ls_shift/su_mean 0.000
_refine_ls_structure_factor_coef Fsqd
_refine_ls_weighting_details 'w=1/[\s^2^(Fo^2^)+(0.0294P)^2^+0.9206P] where P=(Fo^2^+2Fc^2^)/3'
_refine_ls_weighting_scheme calc
_refine_ls_wR_factor_gt 0.0635
_refine_ls_wR_factor_ref 0.0670
_reflns_Friedel_coverage 0.000
_reflns_number_gt 2401
_reflns_number_total 2703
_reflns_threshold_expression 'I > 2\s(I)'
_cod_data_source_file C4biTh_disordered_solvent.cif
_cod_data_source_block mo_CGDPIII25_0m
_cod_database_code 4515133
_shelx_shelxl_version_number 2014/7
_shelx_space_group_comment
;
The symmetry employed for this shelxl refinement is uniquely defined
by the following loop, which should always be used as a source of
symmetry information in preference to the above space-group names.
They are only intended as comments.
;

loop_
_space_group_symop_operation_xyz
'x, y, z'
'-x+1/2, y+1/2, -z+1/2'
'-x, -y, -z'
'x-1/2, -y-1/2, z-1/2'

loop_
_atom_site_label
_atom_site_type_symbol
_atom_site_fract_x
_atom_site_fract_y
_atom_site_fract_z
_atom_site_U_iso_or_equiv
_atom_site_adp_type
_atom_site_occupancy
_atom_site_site_symmetry_order
_atom_site_calc_flag
_atom_site_refinement_flags_posn
_atom_site_refinement_flags_adp
C1 C 0.14501(15) 0.3148(3) 0.38146(7) 0.0284(4) Uani 1 1 d . .
C2 C 0.12807(17) 0.1086(3) 0.39964(8) 0.0327(4) Uani 1 1 d . .
H2 H 0.1156 -0.0095 0.3757 0.039 Uiso 1 1 calc R U
C3 C 0.13137(17) 0.0919(3) 0.45854(7) 0.0299(4) Uani 1 1 d . .
H3 H 0.1206 -0.0384 0.4772 0.036 Uiso 1 1 calc R U
C4 C 0.15194(15) 0.2857(3) 0.48550(7) 0.0229(3) Uani 1 1 d . .
C5 C 0.16274(14) 0.3299(3) 0.54532(7) 0.0214(3) Uani 1 1 d . .
C6 C 0.15489(17) 0.1887(3) 0.58912(7) 0.0301(4) Uani 1 1 d . .
H6 H 0.1409 0.0407 0.5844 0.036 Uiso 1 1 calc R U
C7 C 0.17013(17) 0.2896(3) 0.64216(7) 0.0293(4) Uani 1 1 d . .
H7 H 0.1677 0.2144 0.6757 0.035 Uiso 1 1 calc R U
C8 C 0.18871(15) 0.5074(3) 0.63930(7) 0.0229(3) Uani 1 1 d . .
C9 C 0.37079(16) 0.7825(3) 0.68770(7) 0.0299(4) Uani 1 1 d . .
H9A H 0.3756 0.8500 0.6513 0.036 Uiso 1 1 calc R U
H9B H 0.3928 0.8917 0.7160 0.036 Uiso 1 1 calc R U
C10 C 0.46703(17) 0.6012(3) 0.69380(8) 0.0351(4) Uani 1 1 d . .
H10A H 0.4452 0.4908 0.6658 0.042 Uiso 1 1 calc R U
H10B H 0.4643 0.5352 0.7304 0.042 Uiso 1 1 calc R U
C11 C 0.60084(17) 0.6827(3) 0.68695(8) 0.0363(4) Uani 1 1 d . .
H11A H 0.6033 0.7504 0.6505 0.044 Uiso 1 1 calc R U
H11B H 0.6229 0.7920 0.7152 0.044 Uiso 1 1 calc R U
C12 C 0.69684(18) 0.5024(4) 0.69233(8) 0.0423(5) Uani 1 1 d . .
H12A H 0.6756 0.3962 0.6632 0.051 Uiso 1 1 calc R U
H12B H 0.6907 0.4310 0.7281 0.051 Uiso 1 1 calc R U
S1 S 0.13937(4) 0.41065(10) 0.31259(2) 0.04007(15) Uani 1 1 d . .
S2 S 0.16417(4) 0.49238(7) 0.43746(2) 0.02823(12) Uani 1 1 d . .
S3 S 0.18666(4) 0.59071(7) 0.57024(2) 0.02684(12) Uani 1 1 d . .
S4 S 0.20813(4) 0.69480(7) 0.69438(2) 0.02649(12) Uani 1 1 d . .

loop_
_atom_site_aniso_label
_atom_site_aniso_U_11
_atom_site_aniso_U_22
_atom_site_aniso_U_33
_atom_site_aniso_U_23
_atom_site_aniso_U_13
_atom_site_aniso_U_12
C1 0.0206(8) 0.0401(11) 0.0246(8) -0.0032(8) 0.0034(7) 0.0015(8)
C2 0.0349(10) 0.0324(10) 0.0313(9) -0.0099(8) 0.0051(8) -0.0018(8)
C3 0.0367(10) 0.0224(9) 0.0308(9) -0.0015(7) 0.0042(8) -0.0018(8)
C4 0.0199(8) 0.0219(8) 0.0268(8) -0.0002(7) 0.0022(6) 0.0018(7)
C5 0.0192(8) 0.0177(8) 0.0272(8) -0.0006(7) 0.0011(6) 0.0012(6)
C6 0.0391(10) 0.0189(8) 0.0321(9) 0.0016(7) 0.0013(8) -0.0013(8)
C7 0.0373(10) 0.0270(9) 0.0237(8) 0.0052(7) 0.0028(7) 0.0002(8)
C8 0.0207(8) 0.0262(9) 0.0221(8) -0.0010(7) 0.0026(6) 0.0017(7)
C9 0.0271(9) 0.0340(10) 0.0289(9) -0.0082(8) 0.0044(7) -0.0051(8)
C10 0.0281(10) 0.0456(12) 0.0321(10) 0.0031(9) 0.0054(8) 0.0012(9)
C11 0.0270(9) 0.0485(12) 0.0329(10) -0.0070(9) -0.0006(8) -0.0009(9)
C12 0.0293(10) 0.0617(14) 0.0370(10) 0.0182(10) 0.0091(8) 0.0056(10)
S1 0.0239(2) 0.0723(4) 0.0241(2) 0.0070(2) 0.00278(17) 0.0057(2)
S2 0.0354(2) 0.0236(2) 0.0259(2) 0.00217(18) 0.00384(18) -0.00058(18)
S3 0.0399(3) 0.0182(2) 0.0224(2) -0.00005(17) 0.00222(18) -0.00259(18)
S4 0.0253(2) 0.0313(2) 0.0234(2) -0.00524(17) 0.00492(16) -0.00027(18)

loop_
_atom_type_symbol
_atom_type_description
_atom_type_scat_dispersion_real
_atom_type_scat_dispersion_imag
_atom_type_scat_source
C C 0.0033 0.0016 'International Tables Vol C Tables 4.2.6.8 and 6.1.1.4'
H H 0.0000 0.0000 'International Tables Vol C Tables 4.2.6.8 and 6.1.1.4'
S S 0.1246 0.1234 'International Tables Vol C Tables 4.2.6.8 and 6.1.1.4'

loop_
_geom_angle_atom_site_label_1
_geom_angle_atom_site_label_2
_geom_angle_atom_site_label_3
_geom_angle
_geom_angle_site_symmetry_1
_geom_angle_site_symmetry_3
C2 C1 S2 110.68(13) . .
C2 C1 S1 128.49(14) . .
S2 C1 S1 120.70(11) . .
C1 C2 C3 113.25(16) . .
C1 C2 H2 123.4 . .
C3 C2 H2 123.4 . .
C4 C3 C2 113.51(16) . .
C4 C3 H3 123.2 . .
C2 C3 H3 123.2 . .
C3 C4 C5 128.80(16) . .
C3 C4 S2 110.28(13) . .
C5 C4 S2 120.91(12) . .
C6 C5 C4 129.10(16) . .
C6 C5 S3 110.02(13) . .
C4 C5 S3 120.88(12) . .
C5 C6 C7 113.59(16) . .
C5 C6 H6 123.2 . .
C7 C6 H6 123.2 . .
C8 C7 C6 113.32(16) . .
C8 C7 H7 123.3 . .
C6 C7 H7 123.3 . .
C7 C8 S3 110.50(13) . .
C7 C8 S4 128.44(13) . .
S3 C8 S4 121.04(10) . .
C10 C9 S4 114.00(13) . .
C10 C9 H9A 108.8 . .
S4 C9 H9A 108.8 . .
C10 C9 H9B 108.8 . .
S4 C9 H9B 108.8 . .
H9A C9 H9B 107.6 . .
C9 C10 C11 111.81(17) . .
C9 C10 H10A 109.3 . .
C11 C10 H10A 109.3 . .
C9 C10 H10B 109.3 . .
C11 C10 H10B 109.3 . .
H10A C10 H10B 107.9 . .
C12 C11 C10 112.02(17) . .
C12 C11 H11A 109.2 . .
C10 C11 H11A 109.2 . .
C12 C11 H11B 109.2 . .
C10 C11 H11B 109.2 . .
H11A C11 H11B 107.9 . .
C11 C12 S1 114.58(16) . 3_666
C11 C12 H12A 108.6 . .
S1 C12 H12A 108.6 3_666 .
C11 C12 H12B 108.6 . .
S1 C12 H12B 108.6 3_666 .
H12A C12 H12B 107.6 . .
C1 S1 C12 101.39(8) . 3_666
C4 S2 C1 92.26(9) . .
C5 S3 C8 92.56(8) . .
C8 S4 C9 100.67(8) . .

loop_
_geom_bond_atom_site_label_1
_geom_bond_atom_site_label_2
_geom_bond_distance
_geom_bond_site_symmetry_2
C1 C2 1.359(3) .
C1 S2 1.7309(18) .
C1 S1 1.7488(17) .
C2 C3 1.412(3) .
C2 H2 0.9300 .
C3 C4 1.367(2) .
C3 H3 0.9300 .
C4 C5 1.454(2) .
C4 S2 1.7284(17) .
C5 C6 1.370(2) .
C5 S3 1.7264(16) .
C6 C7 1.412(2) .
C6 H6 0.9300 .
C7 C8 1.359(2) .
C7 H7 0.9300 .
C8 S3 1.7307(16) .
C8 S4 1.7534(17) .
C9 C10 1.511(3) .
C9 S4 1.8241(17) .
C9 H9A 0.9700 .
C9 H9B 0.9700 .
C10 C11 1.524(3) .
C10 H10A 0.9700 .
C10 H10B 0.9700 .
C11 C12 1.505(3) .
C11 H11A 0.9700 .
C11 H11B 0.9700 .
C12 S1 1.828(2) 3_666
C12 H12A 0.9700 .
C12 H12B 0.9700 .
S1 C12 1.828(2) 3_666
